data_7022121
loop_
_publ_author_name
'Mondal, Pallab'
'Hens, Amar'
'Basak, Sucharita'
'Rajak, Kajal Krishna'

_publ_section_title
;
 Mononuclear and dinuclear Re(I) complexes incorporating
 1-(2-pyridylazo)-2-naphthol: synthesis, structure, spectral, DFT and
 TDDFT studies.
;
_journal_issue 5
_journal_name_full 'Dalton transactions (Cambridge, England : 2003)'
_journal_page_first 1536
_journal_page_last 1549
_journal_paper_doi 10.1039/c2dt31774e
_journal_volume 42
_journal_year 2013
_chemical_formula_sum 'C18 H11 Cl N3 O4 Re'
_chemical_formula_weight 554.95
_chemical_name_systematic
;
?
;
_space_group_IT_number 14
_symmetry_cell_setting monoclinic
_symmetry_space_group_name_Hall '-P 2ybc'
_symmetry_space_group_name_H-M 'P 1 21/c 1'
_atom_sites_solution_hydrogens geom
_atom_sites_solution_primary direct
_atom_sites_solution_secondary difmap
_audit_creation_method SHELXL-97
_cell_angle_alpha 90.00
_cell_angle_beta 112.193(4)
_cell_angle_gamma 90.00
_cell_formula_units_Z 4
_cell_length_a 18.2245(15)
_cell_length_b 7.2396(6)
_cell_length_c 14.8995(13)
_cell_measurement_temperature 293(2)
_cell_measurement_theta_max 25.00
_cell_measurement_theta_min 2.41
_cell_volume 1820.2(3)
_computing_structure_refinement 'SHELXL-97 (Sheldrick, 1997)'
_diffrn_ambient_temperature 293(2)
_diffrn_measured_fraction_theta_full 0.985
_diffrn_measured_fraction_theta_max 0.985
_diffrn_radiation_monochromator graphite
_diffrn_radiation_source 'fine-focus sealed tube'
_diffrn_radiation_type MoK\a
_diffrn_radiation_wavelength 0.71073
_diffrn_reflns_av_R_equivalents 0.0225
_diffrn_reflns_av_sigmaI/netI 0.0193
_diffrn_reflns_limit_h_max 21
_diffrn_reflns_limit_h_min -21
_diffrn_reflns_limit_k_max 8
_diffrn_reflns_limit_k_min -8
_diffrn_reflns_limit_l_max 17
_diffrn_reflns_limit_l_min -17
_diffrn_reflns_number 13661
_diffrn_reflns_theta_full 25.00
_diffrn_reflns_theta_max 25.00
_diffrn_reflns_theta_min 2.41
_exptl_absorpt_coefficient_mu 6.852
_exptl_absorpt_correction_T_max 0.180
_exptl_absorpt_correction_T_min 0.140
_exptl_absorpt_correction_type multi-scan
_exptl_absorpt_process_details (SADABAS,SHELDRICK-1997)
_exptl_crystal_colour violet
_exptl_crystal_density_diffrn 2.025
_exptl_crystal_density_method 'not measured'
_exptl_crystal_description parallopiped
_exptl_crystal_F_000 1056
_exptl_crystal_size_max 0.30
_exptl_crystal_size_mid 0.25
_exptl_crystal_size_min 0.25
_refine_diff_density_max 0.399
_refine_diff_density_min -1.074
_refine_diff_density_rms 0.100
_refine_ls_extinction_method none
_refine_ls_goodness_of_fit_ref 1.114
_refine_ls_hydrogen_treatment mixed
_refine_ls_matrix_type full
_refine_ls_number_parameters 248
_refine_ls_number_reflns 3166
_refine_ls_number_restraints 0
_refine_ls_restrained_S_all 1.114
_refine_ls_R_factor_all 0.0278
_refine_ls_R_factor_gt 0.0224
_refine_ls_shift/su_max 0.002
_refine_ls_shift/su_mean 0.000
_refine_ls_structure_factor_coef Fsqd
_refine_ls_weighting_details 'calc w=1/[\s^2^(Fo^2^)+(0.0234P)^2^+1.9841P] where P=(Fo^2^+2Fc^2^)/3'
_refine_ls_weighting_scheme calc
_refine_ls_wR_factor_gt 0.0538
_refine_ls_wR_factor_ref 0.0561
_reflns_number_gt 2722
_reflns_number_total 3166
_reflns_threshold_expression >2sigma(I)
_cod_data_source_file c2dt31774e.txt
_cod_data_source_block '[Re(HPAN)(CO)3Cl]'
_cod_original_sg_symbol_H-M P21/c
_cod_database_code 7022121

loop_
_symmetry_equiv_pos_as_xyz
'x, y, z'
'-x, y+1/2, -z+1/2'
'-x, -y, -z'
'x, -y-1/2, z-1/2'

loop_
_atom_site_label
_atom_site_type_symbol
_atom_site_fract_x
_atom_site_fract_y
_atom_site_fract_z
_atom_site_U_iso_or_equiv
_atom_site_adp_type
_atom_site_occupancy
_atom_site_symmetry_multiplicity
_atom_site_calc_flag
_atom_site_refinement_flags
C14 C -0.0257(3) 0.7438(5) -0.0737(4) 0.0597(14) Uani 1 1 d .
H14 H -0.0639 0.8059 -0.0581 0.072 Uiso 1 1 calc R
C15 C -0.0431(3) 0.6877(7) -0.1656(4) 0.0632(13) Uani 1 1 d .
H15 H -0.0931 0.7104 -0.2125 0.076 Uiso 1 1 calc R
H4A H 0.301(3) 0.562(7) 0.201(3) 0.063(17) Uiso 1 1 d .
C1 C 0.2534(3) 0.1783(6) 0.1617(3) 0.0516(11) Uani 1 1 d .
C2 C 0.2109(3) 0.1217(6) -0.0307(4) 0.0547(11) Uani 1 1 d .
C3 C 0.3574(3) 0.0138(7) 0.0945(3) 0.0577(12) Uani 1 1 d .
C4 C 0.4047(3) 0.2848(7) -0.0594(4) 0.0582(13) Uani 1 1 d .
H4 H 0.4213 0.1639 -0.0421 0.070 Uiso 1 1 calc R
C5 C 0.4381(3) 0.3835(8) -0.1133(3) 0.0647(14) Uani 1 1 d .
H5 H 0.4762 0.3291 -0.1322 0.078 Uiso 1 1 calc R
C6 C 0.4149(3) 0.5620(9) -0.1389(3) 0.0645(14) Uani 1 1 d .
H6 H 0.4376 0.6313 -0.1743 0.077 Uiso 1 1 calc R
C7 C 0.3573(2) 0.6366(7) -0.1110(3) 0.0524(11) Uani 1 1 d .
H7 H 0.3395 0.7568 -0.1284 0.063 Uiso 1 1 calc R
C8 C 0.3267(2) 0.5315(6) -0.0574(3) 0.0398(9) Uani 1 1 d .
C9 C 0.1843(2) 0.5888(5) 0.0484(3) 0.0376(9) Uani 1 1 d .
C10 C 0.1995(3) 0.6316(6) 0.1436(3) 0.0521(11) Uani 1 1 d .
C11 C 0.1401(3) 0.7199(6) 0.1674(4) 0.0630(14) Uani 1 1 d .
H11 H 0.1500 0.7512 0.2314 0.076 Uiso 1 1 calc R
C12 C 0.0691(3) 0.7590(5) 0.0978(4) 0.0594(14) Uani 1 1 d .
H12 H 0.0314 0.8203 0.1148 0.071 Uiso 1 1 calc R
C13 C 0.0502(3) 0.7099(5) 0.0001(4) 0.0463(11) Uani 1 1 d .
C16 C 0.0135(2) 0.5956(7) -0.1907(3) 0.0560(12) Uani 1 1 d .
H16 H 0.0007 0.5548 -0.2540 0.067 Uiso 1 1 calc R
C17 C 0.0877(2) 0.5648(6) -0.1231(3) 0.0438(10) Uani 1 1 d .
H17 H 0.1250 0.5045 -0.1414 0.053 Uiso 1 1 calc R
C18 C 0.1091(2) 0.6222(5) -0.0265(3) 0.0361(9) Uani 1 1 d .
Cl1 Cl 0.41017(6) 0.40871(16) 0.19066(8) 0.0515(3) Uani 1 1 d .
N1 N 0.34873(18) 0.3571(5) -0.0306(2) 0.0413(8) Uani 1 1 d .
N2 N 0.26793(17) 0.6104(4) -0.0305(2) 0.0397(7) Uani 1 1 d .
N3 N 0.24762(17) 0.5077(4) 0.0253(2) 0.0335(7) Uani 1 1 d .
O1 O 0.22831(19) 0.1423(5) 0.2190(3) 0.0721(10) Uani 1 1 d .
O2 O 0.1581(2) 0.0507(5) -0.0877(3) 0.0885(12) Uani 1 1 d .
O3 O 0.3943(2) -0.1180(5) 0.1086(3) 0.0880(12) Uani 1 1 d .
O4 O 0.2701(2) 0.6033(6) 0.2181(2) 0.0765(12) Uani 1 1 d .
Re1 Re 0.298584(9) 0.242682(19) 0.067103(12) 0.03947(7) Uani 1 1 d .

loop_
_atom_site_aniso_label
_atom_site_aniso_U_11
_atom_site_aniso_U_22
_atom_site_aniso_U_33
_atom_site_aniso_U_23
_atom_site_aniso_U_13
_atom_site_aniso_U_12
C14 0.046(3) 0.047(3) 0.098(4) 0.020(3) 0.041(3) 0.015(2)
C15 0.041(3) 0.072(3) 0.078(4) 0.029(3) 0.024(3) 0.011(2)
C1 0.040(2) 0.041(2) 0.065(3) 0.010(2) 0.009(2) 0.0002(19)
C2 0.050(3) 0.038(3) 0.064(3) 0.002(2) 0.007(2) 0.002(2)
C3 0.049(3) 0.050(3) 0.063(3) -0.004(2) 0.009(2) 0.004(2)
C4 0.043(3) 0.067(3) 0.062(3) -0.019(2) 0.016(2) 0.008(2)
C5 0.037(2) 0.110(5) 0.048(3) -0.023(3) 0.018(2) 0.002(3)
C6 0.043(3) 0.114(5) 0.037(3) 0.001(3) 0.016(2) -0.004(3)
C7 0.041(2) 0.074(3) 0.043(2) 0.014(2) 0.016(2) 0.005(2)
C8 0.034(2) 0.053(3) 0.031(2) 0.0002(18) 0.0110(17) 0.0033(18)
C9 0.042(2) 0.031(2) 0.047(2) -0.0061(17) 0.0252(19) -0.0024(16)
C10 0.055(3) 0.051(3) 0.053(3) -0.017(2) 0.024(2) -0.008(2)
C11 0.079(4) 0.058(3) 0.068(3) -0.028(2) 0.047(3) -0.010(3)
C12 0.068(3) 0.040(3) 0.090(4) -0.013(2) 0.052(3) 0.000(2)
C13 0.050(3) 0.030(2) 0.073(3) 0.008(2) 0.039(2) 0.0017(18)
C16 0.045(3) 0.070(3) 0.054(3) 0.015(2) 0.021(2) 0.002(2)
C17 0.037(2) 0.051(3) 0.048(2) 0.009(2) 0.0222(19) 0.0051(18)
C18 0.036(2) 0.0248(19) 0.054(2) 0.0067(17) 0.0233(19) 0.0012(15)
Cl1 0.0391(5) 0.0618(7) 0.0465(6) 0.0036(5) 0.0082(5) -0.0088(5)
N1 0.0346(17) 0.050(2) 0.0373(18) -0.0076(16) 0.0108(15) 0.0048(15)
N2 0.0352(17) 0.0421(19) 0.0435(19) 0.0057(15) 0.0166(15) 0.0031(14)
N3 0.0321(16) 0.0320(18) 0.0364(17) -0.0049(14) 0.0128(14) -0.0026(13)
O1 0.056(2) 0.088(3) 0.079(2) 0.032(2) 0.0329(19) 0.0023(19)
O2 0.077(3) 0.064(2) 0.088(3) -0.010(2) -0.012(2) -0.018(2)
O3 0.080(3) 0.057(2) 0.107(3) 0.001(2) 0.012(2) 0.030(2)
O4 0.066(2) 0.108(3) 0.052(2) -0.036(2) 0.0176(19) 0.003(2)
Re1 0.03395(11) 0.03389(12) 0.04544(12) 0.00119(7) 0.00918(8) 0.00166(7)

loop_
_atom_type_symbol
_atom_type_description
_atom_type_scat_dispersion_real
_atom_type_scat_dispersion_imag
_atom_type_scat_source
C C 0.0033 0.0016 'International Tables Vol C Tables 4.2.6.8 and 6.1.1.4'
H H 0.0000 0.0000 'International Tables Vol C Tables 4.2.6.8 and 6.1.1.4'
Cl Cl 0.1484 0.1585 'International Tables Vol C Tables 4.2.6.8 and 6.1.1.4'
N N 0.0061 0.0033 'International Tables Vol C Tables 4.2.6.8 and 6.1.1.4'
O O 0.0106 0.0060 'International Tables Vol C Tables 4.2.6.8 and 6.1.1.4'
Re Re -1.0185 7.2310 'International Tables Vol C Tables 4.2.6.8 and 6.1.1.4'

loop_
_geom_angle_atom_site_label_1
_geom_angle_atom_site_label_2
_geom_angle_atom_site_label_3
_geom_angle
C15 C14 C13 121.3(4)
C14 C15 C16 120.2(5)
O1 C1 Re1 178.4(4)
O2 C2 Re1 178.8(4)
O3 C3 Re1 176.8(4)
N1 C4 C5 122.5(5)
C6 C5 C4 119.6(4)
C5 C6 C7 118.5(4)
C8 C7 C6 118.9(5)
N1 C8 C7 123.9(4)
N1 C8 N2 118.4(3)
C7 C8 N2 117.7(4)
C10 C9 C18 122.0(3)
C10 C9 N3 117.9(4)
C18 C9 N3 120.0(3)
O4 C10 C9 124.7(4)
O4 C10 C11 116.2(4)
C9 C10 C11 119.0(4)
C12 C11 C10 120.4(5)
C11 C12 C13 122.0(4)
C12 C13 C14 122.7(4)
C12 C13 C18 118.9(4)
C14 C13 C18 118.3(4)
C17 C16 C15 120.5(5)
C16 C17 C18 121.4(4)
C17 C18 C9 124.4(3)
C17 C18 C13 118.1(4)
C9 C18 C13 117.4(4)
C8 N1 C4 116.6(4)
C8 N1 Re1 114.1(2)
C4 N1 Re1 128.9(3)
N3 N2 C8 113.1(3)
N2 N3 C9 112.0(3)
N2 N3 Re1 121.2(2)
C9 N3 Re1 126.7(2)
C2 Re1 C3 90.32(18)
C2 Re1 C1 88.93(19)
C3 Re1 C1 89.68(19)
C2 Re1 N3 92.47(14)
C3 Re1 N3 170.06(16)
C1 Re1 N3 99.90(15)
C2 Re1 N1 96.14(17)
C3 Re1 N1 97.43(16)
C1 Re1 N1 171.22(15)
N3 Re1 N1 72.79(11)
C2 Re1 Cl1 178.11(13)
C3 Re1 Cl1 91.43(14)
C1 Re1 Cl1 91.78(14)
N3 Re1 Cl1 85.69(8)
N1 Re1 Cl1 82.93(9)

loop_
_geom_bond_atom_site_label_1
_geom_bond_atom_site_label_2
_geom_bond_distance
C14 C15 1.345(7)
C14 C13 1.426(7)
C15 C16 1.392(6)
C1 O1 1.140(5)
C1 Re1 1.939(5)
C2 O2 1.138(5)
C2 Re1 1.920(5)
C3 O3 1.140(5)
C3 Re1 1.932(5)
C4 N1 1.353(5)
C4 C5 1.376(7)
C5 C6 1.368(7)
C6 C7 1.377(6)
C7 C8 1.366(5)
C8 N1 1.339(5)
C8 N2 1.399(4)
C9 C10 1.373(5)
C9 C18 1.424(5)
C9 N3 1.447(4)
C10 O4 1.360(6)
C10 C11 1.414(6)
C11 C12 1.347(8)
C12 C13 1.409(7)
C13 C18 1.426(5)
C16 C17 1.365(6)
C17 C18 1.404(5)
Cl1 Re1 2.4781(10)
N1 Re1 2.155(3)
N2 N3 1.271(4)
N3 Re1 2.120(3)
